data_7106803
loop_
_publ_author_name
'Xuzhou Yan'
'Mingming Zhang'
'Peifa Wei'
'Bo Zheng'
'Xiaodong Chi'
'Xiaofan Ji'
'Feihe Huang'

_publ_section_title
;
 pH-responsive Assembly and Disassembly of a Supramolecular Cryptand-based
 Pseudorotaxane Driven by p-p Stacking Interactions
;
_journal_name_full Chem.Commun.
_journal_page_first 9840
_journal_paper_doi 10.1039/c1cc13472h
_journal_volume 47
_journal_year 2011
_chemical_formula_moiety 'C42 H50 N2 O14, C12 H12 N2, 2(F6 P)'
_chemical_formula_sum 'C54 H62 F12 N4 O14 P2'
_chemical_formula_weight 1281.02
_chemical_name_systematic
;
?
;
_space_group_IT_number 14
_symmetry_cell_setting monoclinic
_symmetry_space_group_name_Hall '-P 2ybc'
_symmetry_space_group_name_H-M 'P 1 21/c 1'
_atom_sites_solution_hydrogens geom
_atom_sites_solution_primary direct
_atom_sites_solution_secondary difmap
_audit_creation_method SHELXL-97
_cell_angle_alpha 90.00
_cell_angle_beta 100.794(3)
_cell_angle_gamma 90.00
_cell_formula_units_Z 4
_cell_length_a 10.8701(3)
_cell_length_b 22.6954(6)
_cell_length_c 22.8977(6)
_cell_measurement_reflns_used 13753
_cell_measurement_temperature 100(2)
_cell_measurement_theta_max 66.5546
_cell_measurement_theta_min 3.8922
_cell_volume 5548.9(3)
_computing_cell_refinement 'CrysAlis PRO (Oxford Diffraction, 2010)'
_computing_data_collection 'CrysAlis PRO'
_computing_data_reduction 'CrysAlis PRO'
_computing_molecular_graphics 'OLEX2 (Dolomanov et al., 2009)'
_computing_publication_material OLEX2
_computing_structure_refinement 'SHELXL-97 (Sheldrick, 2008)'
_computing_structure_solution 'SHELXS-97 (Sheldrick, 2008)'
_diffrn_ambient_temperature 100(2)
_diffrn_detector_area_resol_mean 10.3592
_diffrn_measured_fraction_theta_full 0.989
_diffrn_measured_fraction_theta_max 0.989
_diffrn_measurement_device_type 'Xcalibur, Atlas, Gemini ultra'
_diffrn_measurement_method '\w scans'
_diffrn_radiation_monochromator graphite
_diffrn_radiation_source 'fine-focus sealed tube'
_diffrn_radiation_type CuK\a
_diffrn_radiation_wavelength 1.54184
_diffrn_reflns_av_R_equivalents 0.0394
_diffrn_reflns_av_sigmaI/netI 0.0326
_diffrn_reflns_limit_h_max 10
_diffrn_reflns_limit_h_min -12
_diffrn_reflns_limit_k_max 23
_diffrn_reflns_limit_k_min -26
_diffrn_reflns_limit_l_max 27
_diffrn_reflns_limit_l_min -24
_diffrn_reflns_number 31682
_diffrn_reflns_theta_full 66.66
_diffrn_reflns_theta_max 66.66
_diffrn_reflns_theta_min 3.90
_exptl_absorpt_coefficient_mu 1.700
_exptl_absorpt_correction_T_max 0.7495
_exptl_absorpt_correction_T_min 0.6476
_exptl_absorpt_correction_type multi-scan
_exptl_absorpt_process_details
;
CrysAlis PRO (Oxford Diffraction, 2010)
;
_exptl_crystal_colour yellow
_exptl_crystal_density_diffrn 1.533
_exptl_crystal_density_method 'not measured'
_exptl_crystal_description block
_exptl_crystal_F_000 2656
_exptl_crystal_size_max 0.28
_exptl_crystal_size_mid 0.23
_exptl_crystal_size_min 0.18
_refine_diff_density_max 0.969
_refine_diff_density_min -0.522
_refine_diff_density_rms 0.084
_refine_ls_extinction_method none
_refine_ls_goodness_of_fit_ref 1.091
_refine_ls_hydrogen_treatment constr
_refine_ls_matrix_type full
_refine_ls_number_parameters 775
_refine_ls_number_reflns 9701
_refine_ls_number_restraints 0
_refine_ls_restrained_S_all 1.091
_refine_ls_R_factor_all 0.0543
_refine_ls_R_factor_gt 0.0432
_refine_ls_shift/su_max 0.001
_refine_ls_shift/su_mean 0.000
_refine_ls_structure_factor_coef Fsqd
_refine_ls_weighting_details 'calc w=1/[\s^2^(Fo^2^)+(0.0724P)^2^+2.6672P] where P=(Fo^2^+2Fc^2^)/3'
_refine_ls_weighting_scheme calc
_refine_ls_wR_factor_gt 0.1224
_refine_ls_wR_factor_ref 0.1325
_reflns_number_gt 8046
_reflns_number_total 9701
_reflns_threshold_expression >2sigma(I)
_cod_data_source_file c1cc13472h.txt
_cod_data_source_block 110331_xz_229a
_cod_original_cell_volume 5549.0(3)
_cod_original_sg_symbol_H-M 'P 21/c'
_cod_database_code 7106803

loop_
_symmetry_equiv_pos_as_xyz
'x, y, z'
'-x, y+1/2, -z+1/2'
'-x, -y, -z'
'x, -y-1/2, z-1/2'

loop_
_atom_site_label
_atom_site_type_symbol
_atom_site_fract_x
_atom_site_fract_y
_atom_site_fract_z
_atom_site_U_iso_or_equiv
_atom_site_adp_type
_atom_site_occupancy
_atom_site_symmetry_multiplicity
_atom_site_calc_flag
_atom_site_refinement_flags
_atom_site_disorder_assembly
_atom_site_disorder_group
P1 P 0.78636(5) 0.20700(3) 0.51788(3) 0.02552(15) Uani 1 1 d . . .
P2 P 0.25403(5) 0.21090(2) 0.44340(3) 0.02287(15) Uani 1 1 d . . .
F1 F 0.81256(17) 0.18253(9) 0.58381(7) 0.0511(5) Uani 1 1 d . . .
F2 F 0.65470(16) 0.23167(9) 0.52639(12) 0.0722(7) Uani 1 1 d . . .
F3 F 0.7595(2) 0.23113(9) 0.45107(8) 0.0670(6) Uani 1 1 d . . .
F4 F 0.91673(14) 0.18224(8) 0.50871(8) 0.0490(4) Uani 1 1 d . . .
F5 F 0.85060(15) 0.26805(7) 0.54081(8) 0.0456(4) Uani 1 1 d . . .
F6 F 0.72030(13) 0.14576(6) 0.49486(6) 0.0313(3) Uani 1 1 d . . .
F7 F 0.39647(13) 0.21718(7) 0.47804(7) 0.0377(4) Uani 1 1 d . . .
F8 F 0.30085(15) 0.22062(8) 0.38139(7) 0.0423(4) Uani 1 1 d . . .
F9 F 0.27618(16) 0.14173(6) 0.43807(7) 0.0392(4) Uani 1 1 d . . .
F10 F 0.21053(15) 0.20114(7) 0.50535(7) 0.0393(4) Uani 1 1 d . . .
F11 F 0.23598(14) 0.28003(6) 0.44885(8) 0.0406(4) Uani 1 1 d . . .
F12 F 0.11475(14) 0.20400(7) 0.40812(8) 0.0405(4) Uani 1 1 d . . .
O1 O 0.9725(2) 0.03787(10) 0.05869(10) 0.0517(5) Uani 1 1 d . . .
O2 O 0.8685(2) 0.03290(8) 0.13332(9) 0.0442(5) Uani 1 1 d . . .
O3 O 0.89697(15) 0.07105(7) 0.34200(7) 0.0260(4) Uani 1 1 d . . .
O4 O 0.78519(14) 0.00657(7) 0.41922(7) 0.0246(3) Uani 1 1 d . . .
O5 O 0.55402(14) -0.04478(7) 0.42858(7) 0.0235(3) Uani 1 1 d . . .
O6 O 0.31662(14) -0.00164(7) 0.36379(7) 0.0229(3) Uani 1 1 d . . .
O7 O 0.21246(14) 0.05956(7) 0.25763(7) 0.0222(3) Uani 1 1 d . . .
O8 O 0.14613(14) 0.25641(6) 0.18758(7) 0.0222(3) Uani 1 1 d . . .
O9 O 0.21652(14) 0.37346(7) 0.20100(7) 0.0222(3) Uani 1 1 d . . .
O10 O 0.43529(15) 0.43238(7) 0.24893(8) 0.0284(4) Uani 1 1 d . . .
O11 O 0.66339(15) 0.36944(7) 0.25177(8) 0.0318(4) Uani 1 1 d . . .
O12 O 0.79322(16) 0.26104(7) 0.26012(7) 0.0274(4) Uani 1 1 d . . .
O13 O 0.46992(16) 0.07085(7) 0.08416(8) 0.0303(4) Uani 1 1 d . . .
O14 O 0.27283(15) 0.04148(7) 0.04717(7) 0.0244(3) Uani 1 1 d . . .
N1 N 0.9059(2) -0.08225(10) 0.14632(11) 0.0388(5) Uani 1 1 d . . .
N2 N 0.3427(2) -0.06910(9) 0.03221(10) 0.0310(5) Uani 1 1 d . . .
N3 N 0.45808(16) 0.25238(8) 0.22416(8) 0.0196(4) Uani 1 1 d . . .
N4 N 0.52941(16) 0.18519(8) 0.32842(8) 0.0214(4) Uani 1 1 d . . .
C1 C 0.9307(3) -0.13965(13) 0.15380(16) 0.0495(8) Uani 1 1 d . . .
H1 H 0.8916 -0.1605 0.1801 0.059 Uiso 1 1 calc R . .
C2 C 1.0122(3) -0.16994(14) 0.12412(17) 0.0543(9) Uani 1 1 d . . .
H2 H 1.0259 -0.2101 0.1303 0.065 Uiso 1 1 calc R . .
C3 C 1.0716(3) -0.13967(16) 0.08588(15) 0.0549(9) Uani 1 1 d . . .
H3 H 1.1282 -0.1586 0.0664 0.066 Uiso 1 1 calc R . .
C4 C 1.0458(3) -0.08052(15) 0.07676(13) 0.0459(7) Uani 1 1 d . . .
H4 H 1.0834 -0.0589 0.0504 0.055 Uiso 1 1 calc R . .
C5 C 0.9630(2) -0.05419(12) 0.10763(11) 0.0314(6) Uani 1 1 d . . .
C6 C 0.9358(2) 0.00976(12) 0.09658(11) 0.0295(5) Uani 1 1 d . . .
C7 C 0.8478(3) 0.09553(12) 0.12909(13) 0.0428(7) Uani 1 1 d . . .
H7A H 0.7685 0.1037 0.1030 0.051 Uiso 1 1 calc R . .
H7B H 0.9139 0.1142 0.1126 0.051 Uiso 1 1 calc R . .
C8 C 0.8463(2) 0.11972(11) 0.18984(11) 0.0278(5) Uani 1 1 d . . .
C9 C 0.8698(2) 0.08470(10) 0.23973(11) 0.0270(5) Uani 1 1 d . . .
H9 H 0.8858 0.0447 0.2363 0.032 Uiso 1 1 calc R . .
C10 C 0.86948(19) 0.10935(10) 0.29543(10) 0.0224(5) Uani 1 1 d . . .
C11 C 0.8443(2) 0.16852(10) 0.30138(10) 0.0222(5) Uani 1 1 d . . .
H11 H 0.8436 0.1848 0.3386 0.027 Uiso 1 1 calc R . .
C12 C 0.8200(2) 0.20322(10) 0.25016(11) 0.0231(5) Uani 1 1 d . . .
C13 C 0.8212(2) 0.17984(11) 0.19436(11) 0.0258(5) Uani 1 1 d . . .
H13 H 0.8055 0.2036 0.1607 0.031 Uiso 1 1 calc R . .
C14 C 0.8919(2) 0.09278(10) 0.40042(10) 0.0245(5) Uani 1 1 d . . .
H14A H 0.8156 0.1152 0.3998 0.029 Uiso 1 1 calc R . .
H14B H 0.9630 0.1182 0.4146 0.029 Uiso 1 1 calc R . .
C15 C 0.8946(2) 0.04003(10) 0.43984(11) 0.0249(5) Uani 1 1 d . . .
H15A H 0.9686 0.0165 0.4385 0.030 Uiso 1 1 calc R . .
H15B H 0.8969 0.0523 0.4806 0.030 Uiso 1 1 calc R . .
C16 C 0.7772(2) -0.04435(10) 0.45395(10) 0.0227(5) Uani 1 1 d . . .
H16A H 0.7718 -0.0331 0.4943 0.027 Uiso 1 1 calc R . .
H16B H 0.8515 -0.0684 0.4554 0.027 Uiso 1 1 calc R . .
C17 C 0.6632(2) -0.07850(10) 0.42663(10) 0.0224(5) Uani 1 1 d . . .
H17A H 0.6670 -0.0880 0.3857 0.027 Uiso 1 1 calc R . .
H17B H 0.6600 -0.1151 0.4481 0.027 Uiso 1 1 calc R . .
C18 C 0.4448(2) -0.07974(10) 0.41097(11) 0.0245(5) Uani 1 1 d . . .
H18A H 0.4460 -0.1127 0.4380 0.029 Uiso 1 1 calc R . .
H18B H 0.4429 -0.0953 0.3713 0.029 Uiso 1 1 calc R . .
C19 C 0.3307(2) -0.04278(11) 0.41157(11) 0.0262(5) Uani 1 1 d . . .
H19A H 0.2572 -0.0678 0.4074 0.031 Uiso 1 1 calc R . .
H19B H 0.3392 -0.0219 0.4491 0.031 Uiso 1 1 calc R . .
C20 C 0.19804(19) 0.02692(10) 0.35508(10) 0.0212(4) Uani 1 1 d . . .
H20A H 0.1798 0.0393 0.3931 0.025 Uiso 1 1 calc R . .
H20B H 0.1331 -0.0003 0.3370 0.025 Uiso 1 1 calc R . .
C21 C 0.1992(2) 0.07953(10) 0.31559(9) 0.0196(4) Uani 1 1 d . . .
H21A H 0.1218 0.1015 0.3130 0.023 Uiso 1 1 calc R . .
H21B H 0.2684 0.1053 0.3319 0.023 Uiso 1 1 calc R . .
C22 C 0.20472(19) 0.10149(10) 0.21426(10) 0.0193(4) Uani 1 1 d . . .
C23 C 0.18020(19) 0.16049(10) 0.22275(10) 0.0199(4) Uani 1 1 d . . .
H23 H 0.1711 0.1742 0.2600 0.024 Uiso 1 1 calc R . .
C24 C 0.16936(19) 0.19897(9) 0.17444(10) 0.0194(4) Uani 1 1 d . . .
C25 C 0.18439(19) 0.17954(9) 0.11873(10) 0.0195(4) Uani 1 1 d . . .
H25 H 0.1756 0.2055 0.0868 0.023 Uiso 1 1 calc R . .
C26 C 0.21304(19) 0.12002(10) 0.11164(10) 0.0203(4) Uani 1 1 d . . .
C27 C 0.2228(2) 0.08116(10) 0.15853(10) 0.0211(4) Uani 1 1 d . . .
H27 H 0.2412 0.0417 0.1533 0.025 Uiso 1 1 calc R . .
C28 C 0.1187(2) 0.29681(9) 0.13873(10) 0.0213(4) Uani 1 1 d . . .
H28A H 0.0430 0.2849 0.1118 0.026 Uiso 1 1 calc R . .
H28B H 0.1870 0.2976 0.1169 0.026 Uiso 1 1 calc R . .
C29 C 0.1015(2) 0.35643(10) 0.16429(10) 0.0228(5) Uani 1 1 d . . .
H29A H 0.0778 0.3848 0.1325 0.027 Uiso 1 1 calc R . .
H29B H 0.0356 0.3550 0.1876 0.027 Uiso 1 1 calc R . .
C30 C 0.2125(2) 0.43240(10) 0.22245(11) 0.0240(5) Uani 1 1 d . . .
H30A H 0.1355 0.4389 0.2371 0.029 Uiso 1 1 calc R . .
H30B H 0.2158 0.4603 0.1907 0.029 Uiso 1 1 calc R . .
C31 C 0.3233(2) 0.44071(11) 0.27170(11) 0.0275(5) Uani 1 1 d . . .
H31A H 0.3220 0.4801 0.2881 0.033 Uiso 1 1 calc R . .
H31B H 0.3199 0.4125 0.3032 0.033 Uiso 1 1 calc R . .
C32 C 0.5421(2) 0.43736(11) 0.29562(12) 0.0324(6) Uani 1 1 d . . .
H32A H 0.5377 0.4078 0.3258 0.039 Uiso 1 1 calc R . .
H32B H 0.5430 0.4759 0.3140 0.039 Uiso 1 1 calc R . .
C33 C 0.6582(2) 0.42903(11) 0.27146(12) 0.0325(6) Uani 1 1 d . . .
H33A H 0.6587 0.4558 0.2385 0.039 Uiso 1 1 calc R . .
H33B H 0.7308 0.4375 0.3020 0.039 Uiso 1 1 calc R . .
C34 C 0.7769(2) 0.36124(11) 0.23127(12) 0.0307(5) Uani 1 1 d . . .
H34A H 0.8471 0.3692 0.2632 0.037 Uiso 1 1 calc R . .
H34B H 0.7811 0.3885 0.1991 0.037 Uiso 1 1 calc R . .
C35 C 0.7848(2) 0.29992(10) 0.21015(11) 0.0267(5) Uani 1 1 d . . .
H35A H 0.7110 0.2906 0.1807 0.032 Uiso 1 1 calc R . .
H35B H 0.8579 0.2954 0.1920 0.032 Uiso 1 1 calc R . .
C36 C 0.2279(2) 0.10114(10) 0.05026(10) 0.0258(5) Uani 1 1 d . . .
H36A H 0.1476 0.1047 0.0237 0.031 Uiso 1 1 calc R . .
H36B H 0.2858 0.1278 0.0362 0.031 Uiso 1 1 calc R . .
C37 C 0.3964(2) 0.03295(10) 0.06401(10) 0.0223(5) Uani 1 1 d . . .
C38 C 0.4331(2) -0.02978(10) 0.05534(9) 0.0221(5) Uani 1 1 d . . .
C39 C 0.5566(2) -0.04379(10) 0.07204(9) 0.0228(5) Uani 1 1 d . . .
H39 H 0.6154 -0.0153 0.0874 0.027 Uiso 1 1 calc R . .
C40 C 0.5915(2) -0.10110(12) 0.06557(11) 0.0314(5) Uani 1 1 d . . .
H40 H 0.6751 -0.1120 0.0766 0.038 Uiso 1 1 calc R . .
C41 C 0.5027(2) -0.14287(11) 0.04259(11) 0.0293(5) Uani 1 1 d . . .
H41 H 0.5257 -0.1819 0.0384 0.035 Uiso 1 1 calc R . .
C42 C 0.3794(2) -0.12552(11) 0.02611(11) 0.0301(5) Uani 1 1 d . . .
H42 H 0.3197 -0.1534 0.0103 0.036 Uiso 1 1 calc R . .
C43 C 0.5440(2) 0.15362(11) 0.37932(11) 0.0253(5) Uani 1 1 d . . .
H43 H 0.5512 0.1730 0.4156 0.030 Uiso 1 1 calc R . .
C44 C 0.5483(2) 0.09311(11) 0.37784(11) 0.0279(5) Uani 1 1 d . . .
H44 H 0.5594 0.0715 0.4130 0.033 Uiso 1 1 calc R . .
C45 C 0.5362(2) 0.06475(10) 0.32383(12) 0.0282(5) Uani 1 1 d . . .
H45 H 0.5402 0.0239 0.3222 0.034 Uiso 1 1 calc R . .
C46 C 0.5179(2) 0.09766(10) 0.27195(11) 0.0248(5) Uani 1 1 d . . .
H46 H 0.5075 0.0787 0.2353 0.030 Uiso 1 1 calc R . .
C47 C 0.51490(19) 0.15843(10) 0.27429(10) 0.0201(4) Uani 1 1 d . . .
C48 C 0.49687(18) 0.19570(10) 0.22063(10) 0.0197(4) Uani 1 1 d . . .
C49 C 0.5165(2) 0.17470(10) 0.16648(10) 0.0241(5) Uani 1 1 d . . .
H49 H 0.5442 0.1363 0.1633 0.029 Uiso 1 1 calc R . .
C50 C 0.4949(2) 0.21093(11) 0.11699(11) 0.0262(5) Uani 1 1 d . . .
H50 H 0.5064 0.1966 0.0803 0.031 Uiso 1 1 calc R . .
C51 C 0.4562(2) 0.26827(11) 0.12208(11) 0.0261(5) Uani 1 1 d . . .
H51 H 0.4423 0.2930 0.0891 0.031 Uiso 1 1 calc R . .
C52 C 0.4385(2) 0.28841(10) 0.17664(11) 0.0230(5) Uani 1 1 d . . .
H52 H 0.4129 0.3271 0.1807 0.028 Uiso 1 1 calc R . .
C53 C 0.4336(2) 0.27431(10) 0.28193(10) 0.0227(5) Uani 1 1 d . . .
H53A H 0.3517 0.2613 0.2877 0.027 Uiso 1 1 calc R . .
H53B H 0.4351 0.3170 0.2825 0.027 Uiso 1 1 calc R . .
C54 C 0.5336(2) 0.25043(10) 0.33083(10) 0.0240(5) Uani 1 1 d . . .
H54A H 0.6153 0.2643 0.3256 0.029 Uiso 1 1 calc R . .
H54B H 0.5192 0.2640 0.3692 0.029 Uiso 1 1 calc R . .

loop_
_atom_site_aniso_label
_atom_site_aniso_U_11
_atom_site_aniso_U_22
_atom_site_aniso_U_33
_atom_site_aniso_U_23
_atom_site_aniso_U_13
_atom_site_aniso_U_12
P1 0.0219(3) 0.0275(3) 0.0255(3) 0.0004(2) 0.0000(2) -0.0031(2)
P2 0.0249(3) 0.0206(3) 0.0227(3) 0.0017(2) 0.0034(2) -0.0021(2)
F1 0.0638(11) 0.0659(12) 0.0210(8) 0.0003(8) 0.0010(7) -0.0270(9)
F2 0.0269(9) 0.0585(12) 0.130(2) -0.0278(13) 0.0120(10) 0.0033(8)
F3 0.0882(14) 0.0592(12) 0.0395(10) 0.0250(9) -0.0248(9) -0.0426(11)
F4 0.0323(8) 0.0594(11) 0.0581(11) -0.0209(9) 0.0155(7) -0.0064(7)
F5 0.0405(9) 0.0338(8) 0.0577(11) -0.0101(8) -0.0032(8) -0.0082(7)
F6 0.0341(7) 0.0300(7) 0.0270(7) 0.0035(6) -0.0014(6) -0.0090(6)
F7 0.0289(8) 0.0402(8) 0.0402(9) 0.0012(7) -0.0038(6) 0.0007(6)
F8 0.0432(9) 0.0557(10) 0.0302(8) 0.0146(7) 0.0125(7) 0.0017(7)
F9 0.0628(10) 0.0232(7) 0.0300(8) -0.0010(6) 0.0043(7) 0.0042(7)
F10 0.0447(9) 0.0462(9) 0.0306(8) 0.0045(7) 0.0160(7) 0.0079(7)
F11 0.0403(8) 0.0225(7) 0.0538(10) 0.0007(7) -0.0046(7) 0.0010(6)
F12 0.0303(8) 0.0386(9) 0.0483(10) 0.0047(7) -0.0039(7) -0.0104(6)
O1 0.0722(15) 0.0488(12) 0.0416(12) -0.0021(10) 0.0303(11) 0.0014(11)
O2 0.0650(13) 0.0306(10) 0.0457(12) -0.0040(9) 0.0330(10) 0.0037(9)
O3 0.0306(8) 0.0188(8) 0.0297(9) 0.0057(7) 0.0087(7) 0.0021(6)
O4 0.0266(8) 0.0204(8) 0.0245(8) 0.0070(6) -0.0011(6) -0.0044(6)
O5 0.0232(8) 0.0205(8) 0.0273(8) 0.0012(6) 0.0058(6) 0.0030(6)
O6 0.0222(7) 0.0230(8) 0.0247(8) 0.0087(6) 0.0074(6) 0.0059(6)
O7 0.0297(8) 0.0189(7) 0.0183(8) 0.0017(6) 0.0053(6) 0.0029(6)
O8 0.0300(8) 0.0156(7) 0.0211(8) 0.0006(6) 0.0051(6) 0.0022(6)
O9 0.0218(7) 0.0171(7) 0.0269(8) -0.0029(6) 0.0028(6) 0.0013(6)
O10 0.0238(8) 0.0304(9) 0.0299(9) -0.0099(7) 0.0023(7) 0.0011(7)
O11 0.0303(9) 0.0225(8) 0.0395(10) -0.0060(7) -0.0010(7) 0.0013(7)
O12 0.0356(9) 0.0197(8) 0.0274(9) 0.0063(7) 0.0070(7) 0.0048(7)
O13 0.0352(9) 0.0261(9) 0.0299(9) -0.0072(7) 0.0067(7) -0.0032(7)
O14 0.0295(8) 0.0206(8) 0.0236(8) -0.0023(6) 0.0064(6) 0.0034(6)
N1 0.0334(11) 0.0358(12) 0.0452(14) -0.0074(10) 0.0020(10) -0.0053(10)
N2 0.0343(11) 0.0268(11) 0.0322(11) -0.0017(9) 0.0069(9) -0.0001(9)
N3 0.0180(8) 0.0203(9) 0.0202(9) -0.0008(7) 0.0027(7) -0.0008(7)
N4 0.0179(8) 0.0217(9) 0.0233(10) 0.0008(8) 0.0003(7) -0.0001(7)
C1 0.0432(16) 0.0359(16) 0.062(2) -0.0004(14) -0.0093(14) -0.0094(13)
C2 0.0471(17) 0.0322(15) 0.068(2) -0.0177(15) -0.0279(16) 0.0070(13)
C3 0.060(2) 0.056(2) 0.0434(18) -0.0141(16) -0.0045(15) 0.0225(17)
C4 0.0477(16) 0.0570(19) 0.0311(15) -0.0107(13) 0.0029(12) 0.0154(14)
C5 0.0257(12) 0.0362(14) 0.0291(13) -0.0117(11) -0.0035(10) -0.0002(10)
C6 0.0249(11) 0.0382(14) 0.0251(12) -0.0106(11) 0.0043(10) -0.0032(10)
C7 0.0668(19) 0.0317(14) 0.0331(15) -0.0015(12) 0.0176(14) 0.0084(13)
C8 0.0247(11) 0.0290(13) 0.0312(13) -0.0002(10) 0.0093(10) 0.0010(9)
C9 0.0263(11) 0.0202(11) 0.0362(14) 0.0013(10) 0.0098(10) 0.0013(9)
C10 0.0162(10) 0.0223(11) 0.0286(12) 0.0038(9) 0.0035(9) -0.0019(8)
C11 0.0203(10) 0.0212(11) 0.0250(11) 0.0021(9) 0.0040(9) -0.0014(9)
C12 0.0186(10) 0.0190(11) 0.0313(13) 0.0027(9) 0.0036(9) -0.0002(8)
C13 0.0216(11) 0.0284(12) 0.0274(12) 0.0056(10) 0.0045(9) 0.0027(9)
C14 0.0246(11) 0.0209(11) 0.0272(12) 0.0008(9) 0.0027(9) -0.0018(9)
C15 0.0217(11) 0.0237(12) 0.0273(12) 0.0035(9) -0.0008(9) -0.0013(9)
C16 0.0272(11) 0.0184(11) 0.0220(11) 0.0046(9) 0.0036(9) 0.0033(9)
C17 0.0248(11) 0.0178(10) 0.0251(12) 0.0031(9) 0.0062(9) 0.0024(9)
C18 0.0228(11) 0.0222(11) 0.0295(12) 0.0062(9) 0.0077(9) 0.0003(9)
C19 0.0276(12) 0.0274(12) 0.0253(12) 0.0112(10) 0.0093(9) 0.0033(9)
C20 0.0181(10) 0.0247(11) 0.0214(11) 0.0028(9) 0.0053(8) 0.0022(8)
C21 0.0203(10) 0.0218(11) 0.0173(11) -0.0010(9) 0.0052(8) 0.0026(8)
C22 0.0177(10) 0.0204(11) 0.0191(11) 0.0038(8) 0.0017(8) 0.0004(8)
C23 0.0177(10) 0.0219(11) 0.0199(11) -0.0014(9) 0.0031(8) -0.0008(8)
C24 0.0167(10) 0.0166(10) 0.0241(11) -0.0003(8) 0.0020(8) 0.0002(8)
C25 0.0189(10) 0.0186(10) 0.0205(11) 0.0031(8) 0.0029(8) 0.0012(8)
C26 0.0189(10) 0.0218(11) 0.0196(11) -0.0016(9) 0.0025(8) 0.0006(8)
C27 0.0227(10) 0.0187(10) 0.0215(11) 0.0004(9) 0.0032(9) 0.0036(8)
C28 0.0210(10) 0.0201(11) 0.0218(11) 0.0032(9) 0.0014(9) 0.0016(8)
C29 0.0190(10) 0.0207(11) 0.0280(12) 0.0019(9) 0.0023(9) 0.0030(8)
C30 0.0272(11) 0.0175(11) 0.0287(12) -0.0029(9) 0.0087(9) 0.0026(9)
C31 0.0296(12) 0.0249(12) 0.0279(12) -0.0071(10) 0.0054(10) 0.0038(9)
C32 0.0347(13) 0.0283(13) 0.0313(13) -0.0091(10) -0.0014(10) 0.0015(10)
C33 0.0340(13) 0.0241(12) 0.0378(14) 0.0003(11) 0.0030(11) -0.0028(10)
C34 0.0256(12) 0.0245(12) 0.0386(14) 0.0091(10) -0.0032(10) -0.0023(10)
C35 0.0226(11) 0.0270(12) 0.0299(13) 0.0116(10) 0.0038(9) 0.0011(9)
C36 0.0346(12) 0.0213(11) 0.0220(12) 0.0011(9) 0.0064(9) 0.0061(9)
C37 0.0275(11) 0.0248(12) 0.0155(10) -0.0001(9) 0.0068(9) -0.0005(9)
C38 0.0282(11) 0.0230(11) 0.0159(11) 0.0007(9) 0.0063(9) -0.0004(9)
C39 0.0241(11) 0.0307(12) 0.0141(10) 0.0006(9) 0.0047(8) -0.0022(9)
C40 0.0316(13) 0.0430(15) 0.0198(12) 0.0053(10) 0.0056(10) 0.0077(11)
C41 0.0410(14) 0.0252(12) 0.0237(12) 0.0041(9) 0.0116(10) 0.0100(10)
C42 0.0389(13) 0.0220(11) 0.0297(13) -0.0013(10) 0.0069(10) -0.0022(10)
C43 0.0195(10) 0.0316(13) 0.0222(12) 0.0036(10) -0.0024(9) -0.0005(9)
C44 0.0206(11) 0.0294(13) 0.0310(13) 0.0082(10) -0.0015(9) -0.0008(9)
C45 0.0187(11) 0.0203(11) 0.0441(15) 0.0067(10) 0.0020(10) 0.0003(9)
C46 0.0191(10) 0.0226(11) 0.0317(13) -0.0019(10) 0.0022(9) -0.0010(9)
C47 0.0150(9) 0.0217(11) 0.0226(11) -0.0017(9) 0.0012(8) 0.0003(8)
C48 0.0142(10) 0.0200(11) 0.0240(11) -0.0024(9) 0.0010(8) -0.0012(8)
C49 0.0191(10) 0.0253(12) 0.0277(12) -0.0058(9) 0.0039(9) -0.0017(9)
C50 0.0239(11) 0.0336(13) 0.0213(12) -0.0039(10) 0.0045(9) -0.0067(9)
C51 0.0225(11) 0.0333(13) 0.0215(11) 0.0041(10) 0.0013(9) -0.0050(9)
C52 0.0192(10) 0.0213(11) 0.0280(12) 0.0034(9) 0.0028(9) 0.0000(8)
C53 0.0244(11) 0.0214(11) 0.0230(11) -0.0014(9) 0.0065(9) 0.0023(9)
C54 0.0280(12) 0.0198(11) 0.0231(12) -0.0032(9) 0.0021(9) -0.0020(9)

loop_
_atom_type_symbol
_atom_type_description
_atom_type_scat_dispersion_real
_atom_type_scat_dispersion_imag
_atom_type_scat_source
C C 0.0181 0.0091 'International Tables Vol C Tables 4.2.6.8 and 6.1.1.4'
H H 0.0000 0.0000 'International Tables Vol C Tables 4.2.6.8 and 6.1.1.4'
F F 0.0727 0.0534 'International Tables Vol C Tables 4.2.6.8 and 6.1.1.4'
N N 0.0311 0.0180 'International Tables Vol C Tables 4.2.6.8 and 6.1.1.4'
O O 0.0492 0.0322 'International Tables Vol C Tables 4.2.6.8 and 6.1.1.4'
P P 0.2955 0.4335 'International Tables Vol C Tables 4.2.6.8 and 6.1.1.4'

loop_
_geom_angle_atom_site_label_1
_geom_angle_atom_site_label_2
_geom_angle_atom_site_label_3
_geom_angle
_geom_angle_site_symmetry_1
_geom_angle_site_symmetry_3
_geom_angle_publ_flag
F4 P1 F2 179.38(12) . . ?
F4 P1 F1 89.79(11) . . ?
F2 P1 F1 90.68(13) . . ?
F4 P1 F5 90.26(9) . . ?
F2 P1 F5 90.14(10) . . ?
F1 P1 F5 90.07(10) . . ?
F4 P1 F3 90.14(12) . . ?
F2 P1 F3 89.38(14) . . ?
F1 P1 F3 179.49(10) . . ?
F5 P1 F3 90.44(10) . . ?
F4 P1 F6 90.32(9) . . ?
F2 P1 F6 89.29(9) . . ?
F1 P1 F6 89.94(8) . . ?
F5 P1 F6 179.42(10) . . ?
F3 P1 F6 89.55(9) . . ?
F12 P2 F11 90.99(8) . . ?
F12 P2 F10 91.47(9) . . ?
F11 P2 F10 90.33(9) . . ?
F12 P2 F9 90.42(9) . . ?
F11 P2 F9 178.43(9) . . ?
F10 P2 F9 90.32(8) . . ?
F12 P2 F7 178.75(10) . . ?
F11 P2 F7 89.73(8) . . ?
F10 P2 F7 89.55(9) . . ?
F9 P2 F7 88.85(9) . . ?
F12 P2 F8 89.63(9) . . ?
F11 P2 F8 89.88(9) . . ?
F10 P2 F8 178.87(9) . . ?
F9 P2 F8 89.44(9) . . ?
F7 P2 F8 89.35(9) . . ?
C6 O2 C7 116.6(2) . . ?
C10 O3 C14 117.90(17) . . ?
C16 O4 C15 112.76(17) . . ?
C17 O5 C18 110.40(17) . . ?
C20 O6 C19 111.75(16) . . ?
C22 O7 C21 116.68(16) . . ?
C24 O8 C28 117.15(17) . . ?
C29 O9 C30 112.17(16) . . ?
C31 O10 C32 110.28(18) . . ?
C34 O11 C33 108.52(18) . . ?
C12 O12 C35 116.08(19) . . ?
C37 O14 C36 116.80(18) . . ?
C5 N1 C1 116.3(3) . . ?
C42 N2 C38 117.1(2) . . ?
C52 N3 C48 122.03(19) . . ?
C52 N3 C53 119.31(18) . . ?
C48 N3 C53 118.65(18) . . ?
C43 N4 C47 121.5(2) . . ?
C43 N4 C54 119.98(19) . . ?
C47 N4 C54 118.47(18) . . ?
N1 C1 C2 123.4(3) . . ?
N1 C1 H1 118.3 . . ?
C2 C1 H1 118.3 . . ?
C3 C2 C1 118.9(3) . . ?
C3 C2 H2 120.5 . . ?
C1 C2 H2 120.5 . . ?
C2 C3 C4 118.6(3) . . ?
C2 C3 H3 120.7 . . ?
C4 C3 H3 120.7 . . ?
C3 C4 C5 118.5(3) . . ?
C3 C4 H4 120.7 . . ?
C5 C4 H4 120.7 . . ?
N1 C5 C4 124.2(3) . . ?
N1 C5 C6 118.4(2) . . ?
C4 C5 C6 117.5(3) . . ?
O1 C6 O2 123.1(3) . . ?
O1 C6 C5 123.8(2) . . ?
O2 C6 C5 113.2(2) . . ?
O2 C7 C8 109.1(2) . . ?
O2 C7 H7A 109.9 . . ?
C8 C7 H7A 109.9 . . ?
O2 C7 H7B 109.9 . . ?
C8 C7 H7B 109.9 . . ?
H7A C7 H7B 108.3 . . ?
C9 C8 C13 120.7(2) . . ?
C9 C8 C7 121.8(2) . . ?
C13 C8 C7 117.5(2) . . ?
C8 C9 C10 119.8(2) . . ?
C8 C9 H9 120.1 . . ?
C10 C9 H9 120.1 . . ?
O3 C10 C11 124.1(2) . . ?
O3 C10 C9 115.0(2) . . ?
C11 C10 C9 121.0(2) . . ?
C10 C11 C12 118.3(2) . . ?
C10 C11 H11 120.8 . . ?
C12 C11 H11 120.8 . . ?
O12 C12 C13 123.9(2) . . ?
O12 C12 C11 114.3(2) . . ?
C13 C12 C11 121.7(2) . . ?
C12 C13 C8 118.5(2) . . ?
C12 C13 H13 120.8 . . ?
C8 C13 H13 120.8 . . ?
O3 C14 C15 106.69(18) . . ?
O3 C14 H14A 110.4 . . ?
C15 C14 H14A 110.4 . . ?
O3 C14 H14B 110.4 . . ?
C15 C14 H14B 110.4 . . ?
H14A C14 H14B 108.6 . . ?
O4 C15 C14 107.91(18) . . ?
O4 C15 H15A 110.1 . . ?
C14 C15 H15A 110.1 . . ?
O4 C15 H15B 110.1 . . ?
C14 C15 H15B 110.1 . . ?
H15A C15 H15B 108.4 . . ?
O4 C16 C17 108.74(18) . . ?
O4 C16 H16A 109.9 . . ?
C17 C16 H16A 109.9 . . ?
O4 C16 H16B 109.9 . . ?
C17 C16 H16B 109.9 . . ?
H16A C16 H16B 108.3 . . ?
O5 C17 C16 109.85(18) . . ?
O5 C17 H17A 109.7 . . ?
C16 C17 H17A 109.7 . . ?
O5 C17 H17B 109.7 . . ?
C16 C17 H17B 109.7 . . ?
H17A C17 H17B 108.2 . . ?
O5 C18 C19 109.47(19) . . ?
O5 C18 H18A 109.8 . . ?
C19 C18 H18A 109.8 . . ?
O5 C18 H18B 109.8 . . ?
C19 C18 H18B 109.8 . . ?
H18A C18 H18B 108.2 . . ?
O6 C19 C18 109.27(18) . . ?
O6 C19 H19A 109.8 . . ?
C18 C19 H19A 109.8 . . ?
O6 C19 H19B 109.8 . . ?
C18 C19 H19B 109.8 . . ?
H19A C19 H19B 108.3 . . ?
O6 C20 C21 109.73(17) . . ?
O6 C20 H20A 109.7 . . ?
C21 C20 H20A 109.7 . . ?
O6 C20 H20B 109.7 . . ?
C21 C20 H20B 109.7 . . ?
H20A C20 H20B 108.2 . . ?
O7 C21 C20 108.66(17) . . ?
O7 C21 H21A 110.0 . . ?
C20 C21 H21A 110.0 . . ?
O7 C21 H21B 110.0 . . ?
C20 C21 H21B 110.0 . . ?
H21A C21 H21B 108.3 . . ?
O7 C22 C23 123.9(2) . . ?
O7 C22 C27 115.55(19) . . ?
C23 C22 C27 120.5(2) . . ?
C22 C23 C24 118.9(2) . . ?
C22 C23 H23 120.6 . . ?
C24 C23 H23 120.6 . . ?
O8 C24 C25 124.2(2) . . ?
O8 C24 C23 114.33(19) . . ?
C25 C24 C23 121.5(2) . . ?
C24 C25 C26 118.6(2) . . ?
C24 C25 H25 120.7 . . ?
C26 C25 H25 120.7 . . ?
C27 C26 C25 120.8(2) . . ?
C27 C26 C36 122.6(2) . . ?
C25 C26 C36 116.54(19) . . ?
C26 C27 C22 119.6(2) . . ?
C26 C27 H27 120.2 . . ?
C22 C27 H27 120.2 . . ?
O8 C28 C29 107.18(18) . . ?
O8 C28 H28A 110.3 . . ?
C29 C28 H28A 110.3 . . ?
O8 C28 H28B 110.3 . . ?
C29 C28 H28B 110.3 . . ?
H28A C28 H28B 108.5 . . ?
O9 C29 C28 108.40(17) . . ?
O9 C29 H29A 110.0 . . ?
C28 C29 H29A 110.0 . . ?
O9 C29 H29B 110.0 . . ?
C28 C29 H29B 110.0 . . ?
H29A C29 H29B 108.4 . . ?
O9 C30 C31 107.73(18) . . ?
O9 C30 H30A 110.2 . . ?
C31 C30 H30A 110.2 . . ?
O9 C30 H30B 110.2 . . ?
C31 C30 H30B 110.2 . . ?
H30A C30 H30B 108.5 . . ?
O10 C31 C30 109.22(19) . . ?
O10 C31 H31A 109.8 . . ?
C30 C31 H31A 109.8 . . ?
O10 C31 H31B 109.8 . . ?
C30 C31 H31B 109.8 . . ?
H31A C31 H31B 108.3 . . ?
O10 C32 C33 109.9(2) . . ?
O10 C32 H32A 109.7 . . ?
C33 C32 H32A 109.7 . . ?
O10 C32 H32B 109.7 . . ?
C33 C32 H32B 109.7 . . ?
H32A C32 H32B 108.2 . . ?
O11 C33 C32 108.9(2) . . ?
O11 C33 H33A 109.9 . . ?
C32 C33 H33A 109.9 . . ?
O11 C33 H33B 109.9 . . ?
C32 C33 H33B 109.9 . . ?
H33A C33 H33B 108.3 . . ?
O11 C34 C35 109.85(19) . . ?
O11 C34 H34A 109.7 . . ?
C35 C34 H34A 109.7 . . ?
O11 C34 H34B 109.7 . . ?
C35 C34 H34B 109.7 . . ?
H34A C34 H34B 108.2 . . ?
O12 C35 C34 108.5(2) . . ?
O12 C35 H35A 110.0 . . ?
C34 C35 H35A 110.0 . . ?
O12 C35 H35B 110.0 . . ?
C34 C35 H35B 110.0 . . ?
H35A C35 H35B 108.4 . . ?
O14 C36 C26 114.10(18) . . ?
O14 C36 H36A 108.7 . . ?
C26 C36 H36A 108.7 . . ?
O14 C36 H36B 108.7 . . ?
C26 C36 H36B 108.7 . . ?
H36A C36 H36B 107.6 . . ?
O13 C37 O14 124.3(2) . . ?
O13 C37 C38 123.6(2) . . ?
O14 C37 C38 112.04(19) . . ?
N2 C38 C39 123.9(2) . . ?
N2 C38 C37 118.9(2) . . ?
C39 C38 C37 117.1(2) . . ?
C38 C39 C40 118.0(2) . . ?
C38 C39 H39 121.0 . . ?
C40 C39 H39 121.0 . . ?
C39 C40 C41 120.2(2) . . ?
C39 C40 H40 119.9 . . ?
C41 C40 H40 119.9 . . ?
C42 C41 C40 118.8(2) . . ?
C42 C41 H41 120.6 . . ?
C40 C41 H41 120.6 . . ?
N2 C42 C41 122.1(2) . . ?
N2 C42 H42 119.0 . . ?
C41 C42 H42 119.0 . . ?
N4 C43 C44 120.5(2) . . ?
N4 C43 H43 119.8 . . ?
C44 C43 H43 119.8 . . ?
C43 C44 C45 119.4(2) . . ?
C43 C44 H44 120.3 . . ?
C45 C44 H44 120.3 . . ?
C44 C45 C46 119.5(2) . . ?
C44 C45 H45 120.3 . . ?
C46 C45 H45 120.3 . . ?
C47 C46 C45 120.4(2) . . ?
C47 C46 H46 119.8 . . ?
C45 C46 H46 119.8 . . ?
N4 C47 C46 118.7(2) . . ?
N4 C47 C48 118.49(19) . . ?
C46 C47 C48 122.8(2) . . ?
N3 C48 C49 118.7(2) . . ?
N3 C48 C47 119.16(19) . . ?
C49 C48 C47 122.1(2) . . ?
C48 C49 C50 119.9(2) . . ?
C48 C49 H49 120.0 . . ?
C50 C49 H49 120.0 . . ?
C51 C50 C49 119.9(2) . . ?
C51 C50 H50 120.0 . . ?
C49 C50 H50 120.0 . . ?
C52 C51 C50 119.1(2) . . ?
C52 C51 H51 120.5 . . ?
C50 C51 H51 120.5 . . ?
N3 C52 C51 120.3(2) . . ?
N3 C52 H52 119.9 . . ?
C51 C52 H52 119.9 . . ?
N3 C53 C54 108.49(17) . . ?
N3 C53 H53A 110.0 . . ?
C54 C53 H53A 110.0 . . ?
N3 C53 H53B 110.0 . . ?
C54 C53 H53B 110.0 . . ?
H53A C53 H53B 108.4 . . ?
N4 C54 C53 108.57(18) . . ?
N4 C54 H54A 110.0 . . ?
C53 C54 H54A 110.0 . . ?
N4 C54 H54B 110.0 . . ?
C53 C54 H54B 110.0 . . ?
H54A C54 H54B 108.4 . . ?

loop_
_geom_bond_atom_site_label_1
_geom_bond_atom_site_label_2
_geom_bond_distance
_geom_bond_site_symmetry_2
_geom_bond_publ_flag
P1 F4 1.5747(17) . ?
P1 F2 1.5825(18) . ?
P1 F1 1.5835(17) . ?
P1 F5 1.5955(16) . ?
P1 F3 1.5994(18) . ?
P1 F6 1.6074(15) . ?
P2 F12 1.5847(15) . ?
P2 F11 1.5890(15) . ?
P2 F10 1.5923(15) . ?
P2 F9 1.5961(15) . ?
P2 F7 1.6084(15) . ?
P2 F8 1.6108(16) . ?
O1 C6 1.204(3) . ?
O2 C6 1.323(3) . ?
O2 C7 1.439(3) . ?
O3 C10 1.365(3) . ?
O3 C14 1.436(3) . ?
O4 C16 1.414(3) . ?
O4 C15 1.416(3) . ?
O5 C17 1.420(3) . ?
O5 C18 1.422(3) . ?
O6 C20 1.423(3) . ?
O6 C19 1.425(3) . ?
O7 C22 1.367(3) . ?
O7 C21 1.435(3) . ?
O8 C24 1.372(3) . ?
O8 C28 1.434(3) . ?
O9 C29 1.423(3) . ?
O9 C30 1.428(3) . ?
O10 C31 1.424(3) . ?
O10 C32 1.428(3) . ?
O11 C34 1.412(3) . ?
O11 C33 1.430(3) . ?
O12 C12 1.373(3) . ?
O12 C35 1.434(3) . ?
O13 C37 1.205(3) . ?
O14 C37 1.341(3) . ?
O14 C36 1.446(3) . ?
N1 C5 1.334(4) . ?
N1 C1 1.335(4) . ?
N2 C42 1.356(3) . ?
N2 C38 1.359(3) . ?
N3 C52 1.346(3) . ?
N3 C48 1.361(3) . ?
N3 C53 1.483(3) . ?
N4 C43 1.352(3) . ?
N4 C47 1.363(3) . ?
N4 C54 1.482(3) . ?
C1 C2 1.395(5) . ?
C1 H1 0.9300 . ?
C2 C3 1.366(5) . ?
C2 H2 0.9300 . ?
C3 C4 1.379(5) . ?
C3 H3 0.9300 . ?
C4 C5 1.381(4) . ?
C4 H4 0.9300 . ?
C5 C6 1.493(4) . ?
C7 C8 1.498(4) . ?
C7 H7A 0.9700 . ?
C7 H7B 0.9700 . ?
C8 C9 1.376(4) . ?
C8 C13 1.399(3) . ?
C9 C10 1.393(4) . ?
C9 H9 0.9300 . ?
C10 C11 1.382(3) . ?
C11 C12 1.396(3) . ?
C11 H11 0.9300 . ?
C12 C13 1.386(3) . ?
C13 H13 0.9300 . ?
C14 C15 1.496(3) . ?
C14 H14A 0.9700 . ?
C14 H14B 0.9700 . ?
C15 H15A 0.9700 . ?
C15 H15B 0.9700 . ?
C16 C17 1.496(3) . ?
C16 H16A 0.9700 . ?
C16 H16B 0.9700 . ?
C17 H17A 0.9700 . ?
C17 H17B 0.9700 . ?
C18 C19 1.499(3) . ?
C18 H18A 0.9700 . ?
C18 H18B 0.9700 . ?
C19 H19A 0.9700 . ?
C19 H19B 0.9700 . ?
C20 C21 1.499(3) . ?
C20 H20A 0.9700 . ?
C20 H20B 0.9700 . ?
C21 H21A 0.9700 . ?
C21 H21B 0.9700 . ?
C22 C23 1.386(3) . ?
C22 C27 1.405(3) . ?
C23 C24 1.397(3) . ?
C23 H23 0.9300 . ?
C24 C25 1.388(3) . ?
C25 C26 1.402(3) . ?
C25 H25 0.9300 . ?
C26 C27 1.378(3) . ?
C26 C36 1.507(3) . ?
C27 H27 0.9300 . ?
C28 C29 1.500(3) . ?
C28 H28A 0.9700 . ?
C28 H28B 0.9700 . ?
C29 H29A 0.9700 . ?
C29 H29B 0.9700 . ?
C30 C31 1.500(3) . ?
C30 H30A 0.9700 . ?
C30 H30B 0.9700 . ?
C31 H31A 0.9700 . ?
C31 H31B 0.9700 . ?
C32 C33 1.482(4) . ?
C32 H32A 0.9700 . ?
C32 H32B 0.9700 . ?
C33 H33A 0.9700 . ?
C33 H33B 0.9700 . ?
C34 C35 1.481(3) . ?
C34 H34A 0.9700 . ?
C34 H34B 0.9700 . ?
C35 H35A 0.9700 . ?
C35 H35B 0.9700 . ?
C36 H36A 0.9700 . ?
C36 H36B 0.9700 . ?
C37 C38 1.502(3) . ?
C38 C39 1.363(3) . ?
C39 C40 1.371(4) . ?
C39 H39 0.9300 . ?
C40 C41 1.385(4) . ?
C40 H40 0.9300 . ?
C41 C42 1.379(4) . ?
C41 H41 0.9300 . ?
C42 H42 0.9300 . ?
C43 C44 1.375(3) . ?
C43 H43 0.9300 . ?
C44 C45 1.378(4) . ?
C44 H44 0.9300 . ?
C45 C46 1.386(4) . ?
C45 H45 0.9300 . ?
C46 C47 1.381(3) . ?
C46 H46 0.9300 . ?
C47 C48 1.474(3) . ?
C48 C49 1.382(3) . ?
C49 C50 1.384(3) . ?
C49 H49 0.9300 . ?
C50 C51 1.379(4) . ?
C50 H50 0.9300 . ?
C51 C52 1.377(3) . ?
C51 H51 0.9300 . ?
C52 H52 0.9300 . ?
C53 C54 1.508(3) . ?
C53 H53A 0.9700 . ?
C53 H53B 0.9700 . ?
C54 H54A 0.9700 . ?
C54 H54B 0.9700 . ?
